data_9008429
loop_
_publ_author_name
'Chevrier, G.'
'Giester, G.'
'Zemann, J.'

_publ_section_title
;
 Neutron refinements of NaCu2(H3O2)(SO4)2 and RbCu2(H3O2)(SeO4)2:
 Variation of the hydrogen bond system in the natrochalcite-type series
;
_journal_name_full 'Zeitschrift fur Kristallographie'
_journal_page_first 7
_journal_page_last 14
_journal_volume 206
_journal_year 1993
_chemical_compound_source Synthetic
_chemical_formula_structural RbCu2(SO4)2(OH)(H2O)
_chemical_formula_sum 'Cu2 H3 O10 Rb S2'
_space_group_IT_number 12
_symmetry_space_group_name_Hall '-C 2y'
_symmetry_space_group_name_H-M 'C 1 2/m 1'
_cell_angle_alpha 90
_cell_angle_beta 116.11
_cell_angle_gamma 90
_cell_formula_units_Z 2
_cell_length_a 9.246
_cell_length_b 6.483
_cell_length_c 7.940
_cell_volume 427.369
_database_code_amcsd 0011041
_exptl_crystal_density_diffrn 3.417
_cod_original_formula_sum 'Rb Cu2 S2 O10 H3'
_cod_database_code 9008429
_amcsd_formula_title RbCu2(SO4)2(OH)(H2O)

loop_
_space_group_symop_operation_xyz
x,y,z
1/2+x,1/2+y,z
x,-y,z
1/2+x,1/2-y,z
-x,y,-z
1/2-x,1/2+y,-z
-x,-y,-z
1/2-x,1/2-y,-z

loop_
_atom_site_aniso_label
_atom_site_aniso_U_11
_atom_site_aniso_U_22
_atom_site_aniso_U_33
_atom_site_aniso_U_12
_atom_site_aniso_U_13
_atom_site_aniso_U_23
Rb1 0.01280 0.01790 0.00990 0.00000 0.00300 0.00000
Cu1 0.00700 0.00810 0.01080 -0.00020 0.00280 -0.00060
S1 0.00660 0.00770 0.00740 0.00000 0.00250 0.00000
O1 0.01240 0.01320 0.01510 0.00000 0.00830 0.00000
O2 0.01570 0.02720 0.00850 0.00000 0.00170 0.00000
O3 0.01130 0.00910 0.01390 0.00190 0.00230 -0.00140
O-h 0.01070 0.01070 0.01510 0.00000 0.00580 0.00000
H1 0.02210 0.02580 0.03240 0.00000 0.01650 0.00000
H2 0.03390 0.03270 0.02240 0.00000 0.01350 0.00000

loop_
_atom_site_label
_atom_site_fract_x
_atom_site_fract_y
_atom_site_fract_z
_atom_site_occupancy
_atom_site_type_symbol
_atom_site_attached_hydrogens
Rb1 0.00000 0.50000 0.50000 1.00000 Rb 0
Cu1 0.25000 0.25000 0.00000 1.00000 Cu 0
S1 0.07200 0.00000 0.27890 1.00000 S 0
O1 0.18740 0.00000 0.16970 1.00000 O 0
O2 0.18010 0.00000 0.50290 1.00000 O 0
O3 -0.04130 0.20930 0.21610 1.00000 O 0
O-h 0.15650 0.50000 0.07270 1.00000 O 0
H1 0.02770 0.50000 0.02100 0.50000 H 0
H2 0.19720 0.50000 0.20890 1.00000 H 0

loop_
_cod_changelog_entry_id
_cod_changelog_entry_author
_cod_changelog_entry_date
_cod_changelog_entry_text
1
;cod-tools version 3.8.0
Id: cif_guess_AMCSD_atom_types 9581 2023-05-17 12:35:41Z saulius
;
2023-05-18T08:42:31+03:00
;Derived atom types and hydrogen counts
from atom names that follow the AMCSD naming convention
(Wat == water, O-H == hydroxyl).
;
2
;cod-tools version 3.10.1
Id: cif_fix_AMCSD_aniso_labels 10200 2024-08-01 14:09:44Z saulius
;
2024-08-02T12:21:13+03:00
;Changed the following '_atom_site_aniso_label' values:
'Oh' -> 'O-h'
;

loop_
_cod_related_entry_id
_cod_related_entry_database
_cod_related_entry_code
1 AMCSD 0011041
